data_1577261
loop_
_publ_author_name
'Lennox, Cameron B.'
'Taylor, Christopher'
'Huski\'c, Igor'
'Vainauskas, Jogirdas'
'Nickels, Christopher'
'Stein, Robin S.'
'Borchers, Tristan H.'
'Lutton Gething, A.R. Bonnie J.'
'Marrett, Joseph M.'
'Day, Graeme Matthew'
'Fri\<s\<ci\'c, Tomislav'

_publ_section_title
;
 The elusive endo-product of the archetypal Diels-Alder reaction of furan
 and maleic anhydride -- observed in the solid state at last
;
_journal_name_full 'Chemical Science'
_journal_paper_doi 10.1039/D5SC06724C
_journal_year 2026
_chemical_formula_sum 'C20 H16 O9'
_chemical_formula_weight 400.33
_space_group_crystal_system monoclinic
_space_group_IT_number 14
_space_group_name_Hall '-P 2yn'
_space_group_name_H-M_alt 'P 1 21/n 1'
_atom_sites_solution_hydrogens geom
_audit_creation_method SHELXL-2018/3
_audit_update_record
;
2024-10-30 deposited with the CCDC.	2026-05-12 downloaded from the CCDC.
;
_cell_angle_alpha 90
_cell_angle_beta 104.639(15)
_cell_angle_gamma 90
_cell_formula_units_Z 2
_cell_length_a 11.1990(16)
_cell_length_b 5.4807(9)
_cell_length_c 14.732(2)
_cell_measurement_reflns_used 1064
_cell_measurement_temperature 120(2)
_cell_measurement_theta_max 75.2370
_cell_measurement_theta_min 4.4560
_cell_volume 874.9(2)
_computing_structure_refinement 'SHELXL-2018/3 (Sheldrick, 2018)'
_diffrn_ambient_temperature 120(2)
_diffrn_measured_fraction_theta_full 0.999
_diffrn_measured_fraction_theta_max 0.977
_diffrn_measurement_device 'four-circle diffractometer'
_diffrn_measurement_device_type 'SuperNova, Dual, Cu at home/near, Atlas'
_diffrn_measurement_method 'w\ scans'
_diffrn_radiation_type CuK\a
_diffrn_radiation_wavelength 1.54184
_diffrn_reflns_av_R_equivalents 0.0604
_diffrn_reflns_av_unetI/netI 0.0635
_diffrn_reflns_Laue_measured_fraction_full 0.999
_diffrn_reflns_Laue_measured_fraction_max 0.977
_diffrn_reflns_limit_h_max 13
_diffrn_reflns_limit_h_min -14
_diffrn_reflns_limit_k_max 6
_diffrn_reflns_limit_k_min -4
_diffrn_reflns_limit_l_max 18
_diffrn_reflns_limit_l_min -17
_diffrn_reflns_number 4108
_diffrn_reflns_point_group_measured_fraction_full 0.999
_diffrn_reflns_point_group_measured_fraction_max 0.977
_diffrn_reflns_theta_full 67.684
_diffrn_reflns_theta_max 77.194
_diffrn_reflns_theta_min 4.458
_exptl_absorpt_coefficient_mu 1.039
_exptl_absorpt_correction_T_max 1.00000
_exptl_absorpt_correction_T_min 0.86427
_exptl_absorpt_correction_type multi-scan
_exptl_absorpt_process_details
;
CrysAlisPro 1.171.42.81a (Rigaku Oxford Diffraction, 2023)
Empirical absorption correction using spherical harmonics,
implemented in SCALE3 ABSPACK scaling algorithm.
;
_exptl_crystal_colour colourless
_exptl_crystal_density_diffrn 1.520
_exptl_crystal_description rod
_exptl_crystal_F_000 416
_exptl_crystal_size_max 0.400
_exptl_crystal_size_mid 0.100
_exptl_crystal_size_min 0.060
_refine_diff_density_max 0.297
_refine_diff_density_min -0.345
_refine_diff_density_rms 0.077
_refine_ls_extinction_coef 0.0036(8)
_refine_ls_extinction_expression Fc^*^=kFc[1+0.001xFc^2^\l^3^/sin(2\q)]^-1/4^
_refine_ls_extinction_method 'SHELXL-2018/3 (Sheldrick 2018)'
_refine_ls_goodness_of_fit_ref 1.097
_refine_ls_hydrogen_treatment constr
_refine_ls_matrix_type full
_refine_ls_number_parameters 155
_refine_ls_number_reflns 1805
_refine_ls_number_restraints 10
_refine_ls_restrained_S_all 1.095
_refine_ls_R_factor_all 0.1017
_refine_ls_R_factor_gt 0.0765
_refine_ls_shift/su_max 0.000
_refine_ls_shift/su_mean 0.000
_refine_ls_structure_factor_coef Fsqd
_refine_ls_weighting_details 'w=1/[\s^2^(Fo^2^)+(0.0495P)^2^+2.1941P] where P=(Fo^2^+2Fc^2^)/3'
_refine_ls_weighting_scheme calc
_refine_ls_wR_factor_gt 0.1757
_refine_ls_wR_factor_ref 0.1921
_reflns_Friedel_coverage 0.000
_reflns_number_gt 1323
_reflns_number_total 1805
_reflns_threshold_expression 'I > 2\s(I)'
_cod_data_source_file d5sc06724c7.cif
_cod_data_source_block (EXO-1)(FURAN)
_cod_original_sg_symbol_H-M 'P 21/n'
_cod_database_code 1577261
_shelx_shelxl_version_number 2018/3
_shelx_space_group_comment
;
The symmetry employed for this shelxl refinement is uniquely defined
by the following loop, which should always be used as a source of
symmetry information in preference to the above space-group names.
They are only intended as comments.
;
_shelx_estimated_absorpt_t_min 0.681
_shelx_estimated_absorpt_t_max 0.940

loop_
_space_group_symop_operation_xyz
'x, y, z'
'-x+1/2, y+1/2, -z+1/2'
'-x, -y, -z'
'x-1/2, -y-1/2, z-1/2'

loop_
_atom_site_label
_atom_site_type_symbol
_atom_site_fract_x
_atom_site_fract_y
_atom_site_fract_z
_atom_site_U_iso_or_equiv
_atom_site_adp_type
_atom_site_occupancy
_atom_site_site_symmetry_order
_atom_site_calc_flag
_atom_site_refinement_flags_posn
_atom_site_refinement_flags_adp
_atom_site_refinement_flags_occupancy
_atom_site_disorder_assembly
_atom_site_disorder_group
O1 O 0.9483(10) 0.293(2) 0.5015(7) 0.067(3) Uani 0.5 1 d D . P A -1
C1 C 1.0599(11) 0.279(2) 0.4881(7) 0.046(3) Uani 0.5 1 d D . P A -1
H1 H 1.105808 0.136706 0.481816 0.055 Uiso 0.5 1 calc R U P A -1
C2 C 1.0915(19) 0.504(3) 0.4855(12) 0.046(7) Uani 0.5 1 d D U P A -1
H2 H 1.167177 0.560372 0.475178 0.055 Uiso 0.5 1 calc R U P A -1
C3 C 0.9975(12) 0.651(3) 0.5001(11) 0.048(3) Uani 0.5 1 d D U P A -1
H3 H 0.998899 0.824195 0.502251 0.057 Uiso 0.5 1 calc R U P A -1
C4 C 0.9075(15) 0.515(3) 0.5102(12) 0.053(9) Uani 0.5 1 d D . P A -1
H4 H 0.830892 0.563041 0.521239 0.064 Uiso 0.5 1 calc R U P A -1
O2 O 0.6743(3) 0.4155(6) 0.8068(2) 0.0451(9) Uani 1 1 d . . . B -1
O3 O 0.3742(2) 0.6368(5) 0.66124(18) 0.0273(6) Uani 1 1 d . . . B -1
O4 O 0.6072(3) 0.6859(6) 0.51536(19) 0.0356(7) Uani 1 1 d . . . B -1
O5 O 0.6434(2) 0.4995(5) 0.65437(19) 0.0292(7) Uani 1 1 d . . . B -1
C5 C 0.6332(3) 0.5517(8) 0.7440(3) 0.0312(9) Uani 1 1 d . . . B -1
C6 C 0.5630(3) 0.7852(7) 0.7441(3) 0.0266(8) Uani 1 1 d . . . B -1
H6 H 0.607987 0.906636 0.791063 0.032 Uiso 1 1 calc R U . B -1
C7 C 0.4290(3) 0.7279(7) 0.7538(3) 0.0260(8) Uani 1 1 d . . . B -1
H7 H 0.424020 0.617168 0.806630 0.031 Uiso 1 1 calc R U . B -1
C8 C 0.3659(4) 0.9736(8) 0.7522(3) 0.0308(9) Uani 1 1 d . . . B -1
H8 H 0.346795 1.054901 0.803661 0.037 Uiso 1 1 calc R U . B -1
C9 C 0.3431(3) 1.0514(7) 0.6644(3) 0.0281(8) Uani 1 1 d . . . B -1
H9 H 0.303988 1.199468 0.639634 0.034 Uiso 1 1 calc R U . B -1
C10 C 0.3924(3) 0.8544(7) 0.6121(3) 0.0266(8) Uani 1 1 d . . . B -1
H10 H 0.355521 0.851018 0.542759 0.032 Uiso 1 1 calc R U . B -1
C11 C 0.5371(3) 0.8769(7) 0.6426(3) 0.0256(8) Uani 1 1 d . . . B -1
H11 H 0.567547 1.046419 0.637259 0.031 Uiso 1 1 calc R U . B -1
C12 C 0.5964(3) 0.6888(7) 0.5938(3) 0.0260(8) Uani 1 1 d . . . B -1

loop_
_atom_site_aniso_label
_atom_site_aniso_U_11
_atom_site_aniso_U_22
_atom_site_aniso_U_33
_atom_site_aniso_U_23
_atom_site_aniso_U_13
_atom_site_aniso_U_12
O1 0.069(7) 0.072(8) 0.045(5) 0.001(5) -0.011(5) 0.028(6)
C1 0.033(6) 0.062(8) 0.041(5) -0.002(5) 0.005(4) 0.005(6)
C2 0.055(14) 0.056(13) 0.036(10) -0.007(8) 0.030(9) 0.010(10)
C3 0.033(8) 0.043(7) 0.067(8) 0.010(6) 0.013(7) -0.006(6)
C4 0.021(9) 0.088(19) 0.041(11) 0.030(10) -0.008(7) 0.001(9)
O2 0.0398(17) 0.052(2) 0.0439(17) 0.0214(16) 0.0121(14) 0.0187(15)
O3 0.0271(13) 0.0242(14) 0.0307(14) -0.0042(12) 0.0074(10) -0.0053(11)
O4 0.0384(15) 0.0399(17) 0.0305(15) -0.0045(13) 0.0127(12) 0.0004(13)
O5 0.0279(13) 0.0255(14) 0.0354(14) -0.0010(12) 0.0099(11) 0.0029(11)
C5 0.0236(18) 0.036(2) 0.034(2) 0.0047(18) 0.0074(15) 0.0005(16)
C6 0.0267(18) 0.026(2) 0.0274(19) -0.0017(16) 0.0079(14) -0.0002(15)
C7 0.0263(17) 0.0263(19) 0.0267(18) 0.0013(16) 0.0089(14) -0.0001(15)
C8 0.0302(19) 0.032(2) 0.033(2) -0.0010(18) 0.0135(16) 0.0013(16)
C9 0.0271(18) 0.025(2) 0.033(2) 0.0021(17) 0.0100(15) 0.0027(15)
C10 0.0275(18) 0.029(2) 0.0242(17) 0.0039(16) 0.0072(14) 0.0013(15)
C11 0.0272(18) 0.0243(19) 0.0270(18) 0.0001(15) 0.0099(15) -0.0003(15)
C12 0.0253(17) 0.0251(19) 0.0273(18) -0.0018(16) 0.0060(14) -0.0034(15)

loop_
_atom_type_symbol
_atom_type_description
_atom_type_scat_dispersion_real
_atom_type_scat_dispersion_imag
_atom_type_scat_source
C C 0.0181 0.0091 'International Tables Vol C Tables 4.2.6.8 and 6.1.1.4'
H H 0.0000 0.0000 'International Tables Vol C Tables 4.2.6.8 and 6.1.1.4'
O O 0.0492 0.0322 'International Tables Vol C Tables 4.2.6.8 and 6.1.1.4'

loop_
_geom_angle_atom_site_label_1
_geom_angle_atom_site_label_2
_geom_angle_atom_site_label_3
_geom_angle
_geom_angle_site_symmetry_1
_geom_angle_site_symmetry_3
_geom_angle_publ_flag
C4 O1 C1 115.9(14) . . ?
C2 C1 O1 103.0(15) . . ?
C2 C1 H1 128.5 . . ?
O1 C1 H1 128.5 . . ?
C1 C2 C3 109.1(14) . . ?
C1 C2 H2 125.4 . . ?
C3 C2 H2 125.4 . . ?
C4 C3 C2 109.1(13) . . ?
C4 C3 H3 125.4 . . ?
C2 C3 H3 125.4 . . ?
C3 C4 O1 102.8(14) . . ?
C3 C4 H4 128.6 . . ?
O1 C4 H4 128.6 . . ?
C7 O3 C10 96.2(3) . . ?
C12 O5 C5 110.5(3) . . ?
O2 C5 O5 120.3(4) . . ?
O2 C5 C6 129.4(4) . . ?
O5 C5 C6 110.2(3) . . ?
C5 C6 C11 104.4(3) . . ?
C5 C6 C7 110.0(3) . . ?
C11 C6 C7 101.8(3) . . ?
C5 C6 H6 113.3 . . ?
C11 C6 H6 113.3 . . ?
C7 C6 H6 113.3 . . ?
O3 C7 C8 102.0(3) . . ?
O3 C7 C6 99.9(3) . . ?
C8 C7 C6 105.8(3) . . ?
O3 C7 H7 115.7 . . ?
C8 C7 H7 115.7 . . ?
C6 C7 H7 115.7 . . ?
C9 C8 C7 106.0(3) . . ?
C9 C8 H8 127.0 . . ?
C7 C8 H8 127.0 . . ?
C8 C9 C10 105.2(3) . . ?
C8 C9 H9 127.4 . . ?
C10 C9 H9 127.4 . . ?
O3 C10 C9 102.6(3) . . ?
O3 C10 C11 100.8(3) . . ?
C9 C10 C11 106.3(3) . . ?
O3 C10 H10 115.1 . . ?
C9 C10 H10 115.1 . . ?
C11 C10 H10 115.1 . . ?
C12 C11 C6 104.1(3) . . ?
C12 C11 C10 110.9(3) . . ?
C6 C11 C10 100.5(3) . . ?
C12 C11 H11 113.4 . . ?
C6 C11 H11 113.4 . . ?
C10 C11 H11 113.4 . . ?
O4 C12 O5 120.0(3) . . ?
O4 C12 C11 129.6(4) . . ?
O5 C12 C11 110.4(3) . . ?

loop_
_geom_bond_atom_site_label_1
_geom_bond_atom_site_label_2
_geom_bond_distance
_geom_bond_site_symmetry_2
_geom_bond_publ_flag
O1 C4 1.315(18) . ?
O1 C1 1.316(12) . ?
C1 C2 1.288(15) . ?
C1 H1 0.9500 . ?
C2 C3 1.38(2) . ?
C2 H2 0.9500 . ?
C3 C4 1.292(15) . ?
C3 H3 0.9500 . ?
C4 H4 0.9500 . ?
O2 C5 1.188(5) . ?
O3 C7 1.436(4) . ?
O3 C10 1.437(4) . ?
O4 C12 1.192(4) . ?
O5 C12 1.383(5) . ?
O5 C5 1.384(5) . ?
C5 C6 1.503(6) . ?
C6 C11 1.533(5) . ?
C6 C7 1.575(5) . ?
C6 H6 1.0000 . ?
C7 C8 1.517(5) . ?
C7 H7 1.0000 . ?
C8 C9 1.324(5) . ?
C8 H8 0.9500 . ?
C9 C10 1.510(5) . ?
C9 H9 0.9500 . ?
C10 C11 1.572(5) . ?
C10 H10 1.0000 . ?
C11 C12 1.504(5) . ?
C11 H11 1.0000 . ?

loop_
_geom_torsion_atom_site_label_1
_geom_torsion_atom_site_label_2
_geom_torsion_atom_site_label_3
_geom_torsion_atom_site_label_4
_geom_torsion
_geom_torsion_site_symmetry_1
_geom_torsion_site_symmetry_2
_geom_torsion_site_symmetry_3
_geom_torsion_site_symmetry_4
_geom_torsion_publ_flag
C4 O1 C1 C2 -1.7(13) . . . . ?
O1 C1 C2 C3 1.5(16) . . . . ?
C1 C2 C3 C4 -1(2) . . . . ?
C2 C3 C4 O1 -0.1(18) . . . . ?
C1 O1 C4 C3 1.2(15) . . . . ?
C12 O5 C5 O2 -176.3(4) . . . . ?
C12 O5 C5 C6 5.7(4) . . . . ?
O2 C5 C6 C11 179.4(4) . . . . ?
O5 C5 C6 C11 -2.9(4) . . . . ?
O2 C5 C6 C7 -72.1(5) . . . . ?
O5 C5 C6 C7 105.6(3) . . . . ?
C10 O3 C7 C8 48.7(3) . . . . ?
C10 O3 C7 C6 -60.0(3) . . . . ?
C5 C6 C7 O3 -73.9(4) . . . . ?
C11 C6 C7 O3 36.4(3) . . . . ?
C5 C6 C7 C8 -179.5(3) . . . . ?
C11 C6 C7 C8 -69.2(4) . . . . ?
O3 C7 C8 C9 -31.3(4) . . . . ?
C6 C7 C8 C9 72.7(4) . . . . ?
C7 C8 C9 C10 -0.2(4) . . . . ?
C7 O3 C10 C9 -49.2(3) . . . . ?
C7 O3 C10 C11 60.4(3) . . . . ?
C8 C9 C10 O3 31.7(4) . . . . ?
C8 C9 C10 C11 -73.7(4) . . . . ?
C5 C6 C11 C12 -0.7(4) . . . . ?
C7 C6 C11 C12 -115.2(3) . . . . ?
C5 C6 C11 C10 114.1(3) . . . . ?
C7 C6 C11 C10 -0.3(4) . . . . ?
O3 C10 C11 C12 73.6(3) . . . . ?
C9 C10 C11 C12 -179.6(3) . . . . ?
O3 C10 C11 C6 -36.0(3) . . . . ?
C9 C10 C11 C6 70.8(3) . . . . ?
C5 O5 C12 O4 173.4(3) . . . . ?
C5 O5 C12 C11 -6.2(4) . . . . ?
C6 C11 C12 O4 -175.4(4) . . . . ?
C10 C11 C12 O4 77.3(5) . . . . ?
C6 C11 C12 O5 4.1(4) . . . . ?
C10 C11 C12 O5 -103.1(3) . . . . ?
